data_2003494
loop_
_publ_author_name
'Chiaroni, A.'
'Riche, C.'
'Dumas, F.'
'Potin, D.'
'd'Angelo, J.'

_publ_section_title
;
 (+-)-3-Methyl-1,1-diphenyl-2-butyl 3-Acetamidocrotonate and its
 Hydrogenation Product
;
_journal_issue 5
_journal_name_full 'Acta Crystallographica Section C'
_journal_page_first 967
_journal_page_last 970
_journal_paper_doi 10.1107/S0108270193007383
_journal_volume 51
_journal_year 1995
_chemical_formula_moiety 'C23 H27 N O3'
_chemical_formula_sum 'C23 H27 N O3'
_chemical_formula_weight 365.47
_chemical_name_systematic
;
(+-)-3-methyl-1-diphenyl-2-butyl 3-acetamidocrotonate
;
_space_group_IT_number 14
_symmetry_cell_setting monoclinic
_symmetry_space_group_name_Hall '-P 2ybc'
_symmetry_space_group_name_H-M 'P 1 21/c 1'
_atom_type_scat_source 'International_Tables_for_X-ray_Crystallography (1974'
_cell_angle_alpha 90.00
_cell_angle_beta 117.08(2)
_cell_angle_gamma 90.00
_cell_formula_units_Z 4
_cell_length_a 11.049(4)
_cell_length_b 18.659(6)
_cell_length_c 11.602(4)
_cell_measurement_reflns_used 25
_cell_measurement_temperature 293
_cell_measurement_theta_max 21.4
_cell_measurement_theta_min 8.3
_cell_volume 2129.7(13)
_diffrn_ambient_temperature 293
_diffrn_measurement_device 'Enraf-Nonius CAD-4 diffractometer'
_diffrn_measurement_method \q/2\q
_diffrn_radiation_monochromator graphite
_diffrn_radiation_source 'X-ray tube'
_diffrn_radiation_type 'Cu K\a'
_diffrn_radiation_wavelength 1.5418
_diffrn_reflns_av_R_equivalents 0.051
_diffrn_reflns_limit_h_max 11
_diffrn_reflns_limit_h_min -12
_diffrn_reflns_limit_k_max 21
_diffrn_reflns_limit_k_min 0
_diffrn_reflns_limit_l_max 13
_diffrn_reflns_limit_l_min 0
_diffrn_reflns_number 4367
_diffrn_reflns_theta_max 64.81
_diffrn_reflns_theta_min 2.37
_diffrn_standards_decay_% 5
_diffrn_standards_interval_time 120
_diffrn_standards_number 3
_exptl_absorpt_coefficient_mu 0.56
_exptl_absorpt_correction_type none
_exptl_crystal_colour colourless
_exptl_crystal_density_diffrn 1.14
_exptl_crystal_description prism
_exptl_crystal_F_000 784.00
_exptl_crystal_size_max 0.40
_exptl_crystal_size_mid 0.30
_exptl_crystal_size_min 0.10
_refine_diff_density_max 0.19
_refine_diff_density_min -0.21
_refine_ls_extinction_method none
_refine_ls_goodness_of_fit_obs 0.67
_refine_ls_hydrogen_treatment noref
_refine_ls_matrix_type full
_refine_ls_number_parameters 244
_refine_ls_number_reflns 2742
_refine_ls_R_factor_obs 0.051
_refine_ls_shift/esd_max 0.01
_refine_ls_structure_factor_coef F
_refine_ls_weighting_details 'w = 1/[\s^2^(F) + 0.0002F^2^]'
_refine_ls_weighting_scheme calc
_refine_ls_wR_factor_obs 0.070
_reflns_number_observed 2748
_reflns_number_total 3413
_reflns_observed_criterion refl_observed_if_I_>_3.0_sigma(I)
_cod_data_source_file pa1050.cif
_cod_data_source_block crotonate
_cod_depositor_comments
;
 Adding the _atom_site_type_symbol data item.

 Antanas Vaitkus,
 2017-01-19

The following automatic conversions were performed:

'_refine_ls_weighting_scheme' value ' calc w = 1/[\s^2^(F) +
0.0002F^2^]' was changed to 'calc'. New tag
'_refine_ls_weighting_details' was created. The value of the new tag
was set to 'w = 1/[\s^2^(F) + 0.0002F^2^]'.

Automatic conversion script
Id: cif_fix_values 3143 2015-03-26 13:38:13Z robertas 
;
_cod_original_cell_volume 2129.7(12)
_cod_original_sg_symbol_H-M 'P 21/c'
_cod_database_code 2003494

loop_
_symmetry_equiv_pos_as_xyz
+x,+y,+z
-x,-y,-z
-x,1/2+y,1/2-z
+x,1/2-y,1/2+z

loop_
_atom_site_aniso_label
_atom_site_aniso_U_11
_atom_site_aniso_U_12
_atom_site_aniso_U_13
_atom_site_aniso_U_22
_atom_site_aniso_U_23
_atom_site_aniso_U_33
C1 0.0526(10) -0.0016(8) 0.0246(10) 0.0478(11) -0.0021(10) 0.0611(14)
C2 0.0710(12) 0.0005(9) 0.0276(10) 0.0574(12) -0.0089(11) 0.0575(13)
C3 0.0613(11) 0.0008(9) 0.0299(11) 0.0555(12) -0.0164(11) 0.0698(15)
C4 0.1247(21) 0.0017(14) 0.0471(16) 0.0719(15) -0.0240(14) 0.0836(18)
N5 0.0663(10) -0.0003(7) 0.0264(9) 0.0469(9) -0.0080(9) 0.0690(13)
C6 0.0660(12) -0.0008(9) 0.0433(13) 0.0472(12) -0.0073(13) 0.1029(20)
O7 0.1295(15) -0.0141(9) 0.0754(13) 0.0569(10) -0.0246(11) 0.1344(17)
C8 0.1006(18) 0.0011(13) 0.0424(17) 0.0673(15) 0.0134(15) 0.1024(21)
O9 0.0847(10) -0.0038(7) 0.0263(8) 0.0502(8) -0.0020(7) 0.0564(10)
O10 0.0592(7) -0.0047(5) 0.0218(6) 0.0478(7) -0.0043(6) 0.0545(8)
C11 0.0486(9) -0.0050(7) 0.0209(9) 0.0459(10) -0.0051(9) 0.0540(12)
C12 0.0532(10) -0.0019(9) 0.0292(11) 0.0602(12) -0.0111(12) 0.0816(16)
C13 0.0756(14) -0.0231(12) 0.0673(16) 0.0854(16) -0.0348(16) 0.1313(24)
C14 0.0746(16) 0.0481(18) 0.0249(16) 0.1504(28) 0.0191(22) 0.1098(24)
C15 0.0508(9) 0.0016(7) 0.0215(9) 0.0469(10) 0.0090(9) 0.0544(12)
C16 0.0530(10) -0.0069(8) 0.0247(9) 0.0451(10) -0.0031(9) 0.0536(12)
C17 0.0629(11) 0.0126(10) 0.0417(11) 0.0661(13) 0.0207(12) 0.0837(16)
C18 0.0608(12) 0.0099(10) 0.0433(13) 0.0649(13) 0.0150(13) 0.1063(20)
C19 0.0612(12) -0.0044(10) 0.0440(13) 0.0642(13) -0.0166(13) 0.0995(19)
C20 0.0787(15) -0.0171(14) 0.0553(14) 0.1012(19) -0.0167(15) 0.0829(17)
C21 0.0684(12) -0.0068(10) 0.0347(11) 0.0718(13) 0.0012(11) 0.0601(14)
C22 0.0522(10) 0.0021(8) 0.0324(11) 0.0413(10) 0.0072(10) 0.0833(16)
C23 0.1131(20) 0.0046(12) 0.0555(18) 0.0482(13) 0.0189(15) 0.1247(25)
C24 0.1416(28) -0.0010(16) 0.0774(29) 0.0403(14) 0.0126(21) 0.1936(41)
C25 0.0949(20) -0.0116(14) 0.0629(24) 0.0579(18) -0.0366(23) 0.1920(39)
C26 0.0792(15) -0.0106(12) 0.0374(16) 0.0689(16) -0.0331(16) 0.1207(24)
C27 0.0676(12) -0.0053(9) 0.0273(12) 0.0520(12) -0.0076(12) 0.0844(17)

loop_
_atom_site_label
_atom_site_type_symbol
_atom_site_fract_x
_atom_site_fract_y
_atom_site_fract_z
_atom_site_U_iso_or_equiv
_atom_site_thermal_displace_type
_atom_site_calc_flag
_atom_site_calc_attached_atom
C1 C 0.6902(2) 0.1491(1) 0.0436(2) 0.059(2) Uani ? ?
C2 C 0.6533(2) 0.0973(1) -0.0599(2) 0.068(3) Uani ? ?
C3 C 0.6518(2) 0.0258(1) -0.0451(2) 0.068(3) Uani ? ?
C4 C 0.6116(3) -0.0231(1) -0.1593(3) 0.103(4) Uani ? ?
N5 N 0.6864(2) -0.0029(1) 0.0760(2) 0.068(2) Uani ? ?
C6 C 0.6886(2) -0.0736(1) 0.1114(3) 0.079(3) Uani ? ?
O7 O 0.6522(2) -0.1222(1) 0.0347(2) 0.117(3) Uani ? ?
C8 C 0.7391(3) -0.0845(1) 0.2535(3) 0.100(4) Uani ? ?
O9 O 0.7312(2) 0.1360(1) 0.1579(2) 0.071(2) Uani ? ?
O10 O 0.6755(1) 0.2163(1) -0.0037(1) 0.060(2) Uani ? ?
C11 C 0.7172(2) 0.2774(1) 0.0840(2) 0.055(2) Uani ? ?
C12 C 0.5918(2) 0.3168(1) 0.0724(2) 0.072(3) Uani ? ?
C13 C 0.5169(2) 0.2739(1) 0.1307(3) 0.104(4) Uani ? ?
C14 C 0.4966(3) 0.3397(2) -0.0656(3) 0.123(5) Uani ? ?
C15 C 0.8104(2) 0.3223(1) 0.0471(2) 0.056(2) Uani ? ?
C16 C 0.9344(2) 0.2816(1) 0.0558(2) 0.056(2) Uani ? ?
C17 C 0.9999(2) 0.2296(1) 0.1468(2) 0.076(3) Uani ? ?
C18 C 1.1190(2) 0.1984(1) 0.1588(3) 0.084(3) Uani ? ?
C19 C 1.1745(2) 0.2185(1) 0.0804(3) 0.081(3) Uani ? ?
C20 C 1.1093(3) 0.2697(2) -0.0122(3) 0.092(3) Uani ? ?
C21 C 0.9900(2) 0.3008(1) -0.0253(2) 0.072(3) Uani ? ?
C22 C 0.8584(2) 0.3901(1) 0.1290(2) 0.065(3) Uani ? ?
C23 C 0.8453(3) 0.4560(1) 0.0707(3) 0.106(4) Uani ? ?
C24 C 0.8943(4) 0.5172(1) 0.1443(5) 0.141(7) Uani ? ?
C25 C 0.9587(3) 0.5134(2) 0.2771(5) 0.129(6) Uani ? ?
C26 C 0.9715(3) 0.4490(1) 0.3360(3) 0.101(4) Uani ? ?
C27 C 0.9219(2) 0.3877(1) 0.2620(3) 0.076(3) Uani ? ?
H2 H 0.62698 0.11594 -0.14895 0.075 Uiso calc C2
H4a H 0.58921 0.00616 -0.23867 0.114 Uiso calc C4
H4b H 0.68887 -0.05614 -0.14376 0.114 Uiso calc C4
H4c H 0.53029 -0.05174 -0.17100 0.114 Uiso calc C4
HN5 H 0.71379 0.03267 0.14792 0.075 Uiso calc N5
H8a H 0.73786 -0.13680 0.27182 0.110 Uiso calc C8
H8b H 0.83422 -0.06598 0.30114 0.110 Uiso calc C8
H8c H 0.67924 -0.05811 0.28267 0.110 Uiso calc C8
H11 H 0.76828 0.26381 0.17743 0.060 Uiso calc C11
H12 H 0.62566 0.36198 0.12361 0.079 Uiso calc C12
H13a H 0.43520 0.30125 0.12162 0.114 Uiso calc C13
H13b H 0.48761 0.22700 0.08460 0.114 Uiso calc C13
H13c H 0.57849 0.26512 0.22453 0.114 Uiso calc C13
H14a H 0.41635 0.36531 -0.06705 0.136 Uiso calc C14
H14b H 0.54587 0.37250 -0.09812 0.136 Uiso calc C14
H14c H 0.46484 0.29643 -0.12247 0.136 Uiso calc C14
H15 H 0.75280 0.33512 -0.04589 0.062 Uiso calc C15
H17 H 0.96105 0.21393 0.20552 0.084 Uiso calc C17
H18 H 1.16474 0.16073 0.22598 0.093 Uiso calc C18
H19 H 1.26113 0.19635 0.09017 0.089 Uiso calc C19
H20 H 1.14845 0.28475 -0.07103 0.101 Uiso calc C20
H21 H 0.94343 0.33764 -0.09411 0.079 Uiso calc C21
H23 H 0.79995 0.45954 -0.02596 0.117 Uiso calc C23
H24 H 0.88286 0.56468 0.10060 0.155 Uiso calc C24
H25 H 0.99571 0.55779 0.32989 0.142 Uiso calc C25
H26 H 1.01658 0.44583 0.43265 0.111 Uiso calc C26
H27 H 0.93263 0.34049 0.30645 0.084 Uiso calc C27

loop_
_geom_angle_atom_site_label_1
_geom_angle_atom_site_label_2
_geom_angle_atom_site_label_3
_geom_angle
_geom_angle_publ_flag
C2 C1 O9 126.4(2) yes
C2 C1 O10 110.3(2) yes
O9 C1 O10 123.2(2) yes
C1 C2 C3 124.9(2) yes
C2 C3 C4 120.4(2) yes
C2 C3 N5 119.9(2) yes
C4 C3 N5 119.7(2) yes
C3 N5 C6 129.2(2) yes
N5 C6 O7 123.1(2) yes
N5 C6 C8 114.0(2) yes
O7 C6 C8 122.9(2) yes
C1 O10 C11 120.2(2) yes
O10 C11 C12 109.4(2) yes
O10 C11 C15 105.80(10) yes
C12 C11 C15 114.3(2) yes
C11 C12 C13 111.4(2) yes
C11 C12 C14 113.2(2) yes
C13 C12 C14 111.2(2) yes
C11 C15 C16 113.9(2) yes
C11 C15 C22 111.5(2) yes
C16 C15 C22 108.9(2) yes
C15 C16 C17 123.1(2) yes
C15 C16 C21 119.1(2) yes
C17 C16 C21 117.6(2) yes
C16 C17 C18 121.2(2) yes
C17 C18 C19 120.9(2) yes
C18 C19 C20 118.6(2) yes
C19 C20 C21 120.8(3) yes
C16 C21 C20 120.8(2) yes
C15 C22 C23 120.3(2) yes
C15 C22 C27 121.9(2) yes
C23 C22 C27 117.7(2) yes
C22 C23 C24 120.6(3) yes
C23 C24 C25 120.6(4) yes
C24 C25 C26 119.5(4) yes
C25 C26 C27 119.8(3) yes
C22 C27 C26 121.7(2) yes

loop_
_geom_bond_atom_site_label_1
_geom_bond_atom_site_label_2
_geom_bond_distance
_geom_bond_publ_flag
C1 C2 1.449(3) yes
C1 O9 1.216(3) yes
C1 O10 1.347(2) yes
C2 C3 1.346(3) yes
C3 C4 1.500(4) yes
C3 N5 1.384(3) yes
N5 C6 1.378(3) yes
C6 O7 1.205(3) yes
C6 C8 1.494(4) yes
O10 C11 1.456(2) yes
C11 C12 1.520(3) yes
C11 C15 1.533(3) yes
C12 C13 1.514(4) yes
C12 C14 1.524(4) yes
C15 C16 1.529(3) yes
C15 C22 1.524(3) yes
C16 C17 1.372(3) yes
C16 C21 1.386(3) yes
C17 C18 1.387(4) yes
C18 C19 1.360(4) yes
C19 C20 1.372(4) yes
C20 C21 1.384(4) yes
C22 C23 1.380(3) yes
C22 C27 1.375(4) yes
C23 C24 1.380(4) yes
C24 C25 1.373(7) yes
C25 C26 1.359(4) yes
C26 C27 1.385(4) yes

loop_
_geom_torsion_atom_site_label_1
_geom_torsion_atom_site_label_2
_geom_torsion_atom_site_label_3
_geom_torsion_atom_site_label_4
_geom_torsion
_geom_torsion_publ_flag
O10 C1 C2 C3 -177.2(3) yes
C1 C2 C3 C4 179.9(3) yes
C1 C2 C3 N5 0.4(2) yes
C2 C3 N5 C6 178.4(3) yes
C3 N5 C6 O7 -3.6(2) yes
C3 N5 C6 C8 176.8(3) yes
C2 C1 O10 C11 -175.0(2) yes
C1 O10 C11 C12 -108.3(2) yes
C1 O10 C11 C15 128.2(2) yes
O10 C11 C12 C13 70.9(2) yes
O10 C11 C12 C14 -55.3(2) yes
O10 C11 C15 C16 -58.2(2) yes
O10 C11 C15 C22 178.1(2) yes
C11 C15 C16 C17 -33.9(2) yes
C11 C15 C16 C21 150.8(2) yes
C11 C15 C22 C23 -129.1(3) yes
C11 C15 C22 C27 54.4(2) yes
